data_1525246
loop_
_publ_author_name
'Serezhkin, V.N.'
'Kovba, L.M.'
'Trunov, V.K.'

_publ_section_title
;
 Crystal structure of U2 Mo O8
;
_journal_name_full Kristallografiya
_journal_page_first 514
_journal_page_last 517
_journal_volume 18
_journal_year 1973
_chemical_formula_sum 'Mo O8 U2'
_chemical_name_systematic 'U2 Mo O8'
_space_group_IT_number 55
_symmetry_space_group_name_Hall '-P 2 2ab'
_symmetry_space_group_name_H-M 'P b a m'
_cell_angle_alpha 90
_cell_angle_beta 90
_cell_angle_gamma 90
_cell_formula_units_Z 4
_cell_length_a 6.734
_cell_length_b 23.24
_cell_length_c 4.115
_cell_volume 643.990
_citation_journal_id_ASTM KRISAJ
_cod_data_source_file Serezhkin_KRISAJ_1973_729.cif
_cod_data_source_block Mo1O8U2
_cod_original_cell_volume 643.9899
_cod_original_formula_sum 'Mo1 O8 U2'
_cod_database_code 1525246

loop_
_symmetry_equiv_pos_as_xyz
x,y,z
-x,-y,z
x+1/2,-y+1/2,-z
-x+1/2,y+1/2,-z
-x,-y,-z
x,y,-z
-x-1/2,y-1/2,z
x-1/2,-y-1/2,z

loop_
_atom_site_label
_atom_site_type_symbol
_atom_site_fract_x
_atom_site_fract_y
_atom_site_fract_z
_atom_site_occupancy
_atom_site_U_iso_or_equiv
O7 O-2 0.6057 0.1159 0 1 0.0
O8 O-2 0.9756 0.1893 0 1 0.0
O4 O-2 0.3269 0.2053 0 1 0.0
U1 U+5 0.20046 0.12207 0 1 0.0
O6 O-2 0.9207 0.0538 0 1 0.0
O2 O-2 0.7118 0.2166 0.5 1 0.0
Mo1 Mo+6 0.6753 0.04638 0 1 0.0
U2 U+5 0.66956 0.21512 0 1 0.0
O1 O-2 0.1958 0.1227 0.5 1 0.0
O3 O-2 0.6452 0.0409 0.5 1 0.0
O5 O-2 0.3707 0.0335 0 1 0.0
